data_4508294
loop_
_publ_author_name
'Aaker Christer B.'
'Chopade, Prashant D.'
'Desper, John'

_publ_section_title
;
 Establishing a Hierarchy of Halogen Bonding by Engineering Crystals
 without Disorder
;
_journal_issue 9
_journal_name_full 'Crystal Growth &amp; Design'
_journal_page_first 4145
_journal_paper_doi 10.1021/cg400988m
_journal_volume 13
_journal_year 2013
_chemical_formula_moiety
;
(C6 Br F4 I) (C8 H12 N2 O)
;
_chemical_formula_sum 'C14 H12 Br F4 I N2 O'
_chemical_formula_weight 507.07
_chemical_name_systematic
;
J3 1-bromo-4-iodotetrafluorobenzene, 2,3,5,6-Me4-pyridine-1-oxide
;
_space_group_IT_number 14
_symmetry_cell_setting monoclinic
_symmetry_space_group_name_Hall '-P 2yn'
_symmetry_space_group_name_H-M 'P 1 21/n 1'
_atom_sites_solution_hydrogens geom
_atom_sites_solution_primary direct
_atom_sites_solution_secondary difmap
_audit_creation_method SHELXL-97
_cell_angle_alpha 90.00
_cell_angle_beta 109.448(6)
_cell_angle_gamma 90.00
_cell_formula_units_Z 2
_cell_length_a 14.121(6)
_cell_length_b 4.3893(17)
_cell_length_c 14.377(6)
_cell_measurement_reflns_used 2809
_cell_measurement_temperature 100(2)
_cell_measurement_theta_max 27.92
_cell_measurement_theta_min 2.48
_cell_volume 840.3(6)
_computing_cell_refinement 'Bruker SAINT'
_computing_data_collection 'Bruker APEX2'
_computing_data_reduction 'Bruker SAINT'
_computing_molecular_graphics 'Bruker SHELXTL'
_computing_publication_material 'Bruker SHELXTL'
_computing_structure_refinement 'SHELXL-97 (Sheldrick, 2008)'
_computing_structure_solution 'SHELXS-97 (Sheldrick, 2008)'
_diffrn_ambient_temperature 100(2)
_diffrn_measured_fraction_theta_full 0.989
_diffrn_measured_fraction_theta_max 0.933
_diffrn_measurement_device_type 'Bruker APEX-II CCD'
_diffrn_measurement_method '\f and \w scans'
_diffrn_radiation_monochromator graphite
_diffrn_radiation_source 'fine-focus sealed tube'
_diffrn_radiation_type MoK\a
_diffrn_radiation_wavelength 0.71073
_diffrn_reflns_av_R_equivalents 0.0367
_diffrn_reflns_av_sigmaI/netI 0.0339
_diffrn_reflns_limit_h_max 19
_diffrn_reflns_limit_h_min -19
_diffrn_reflns_limit_k_max 5
_diffrn_reflns_limit_k_min -5
_diffrn_reflns_limit_l_max 19
_diffrn_reflns_limit_l_min -18
_diffrn_reflns_number 7198
_diffrn_reflns_theta_full 27.50
_diffrn_reflns_theta_max 28.99
_diffrn_reflns_theta_min 2.48
_exptl_absorpt_coefficient_mu 4.326
_exptl_absorpt_correction_T_max 0.8127
_exptl_absorpt_correction_T_min 0.3772
_exptl_absorpt_correction_type multi-scan
_exptl_absorpt_process_details SADABS
_exptl_crystal_colour Colorless
_exptl_crystal_density_diffrn 2.004
_exptl_crystal_density_method 'not measured'
_exptl_crystal_description Rectangular
_exptl_crystal_F_000 484
_exptl_crystal_size_max 0.28
_exptl_crystal_size_mid 0.10
_exptl_crystal_size_min 0.05
_refine_diff_density_max 1.155
_refine_diff_density_min -0.730
_refine_diff_density_rms 0.126
_refine_ls_extinction_method none
_refine_ls_goodness_of_fit_ref 1.145
_refine_ls_hydrogen_treatment constr
_refine_ls_matrix_type full
_refine_ls_number_parameters 109
_refine_ls_number_reflns 2073
_refine_ls_number_restraints 0
_refine_ls_restrained_S_all 1.145
_refine_ls_R_factor_all 0.0546
_refine_ls_R_factor_gt 0.0490
_refine_ls_shift/su_max 0.000
_refine_ls_shift/su_mean 0.000
_refine_ls_structure_factor_coef Fsqd
_refine_ls_weighting_details 'calc w=1/[\s^2^(Fo^2^)+(0.0420P)^2^+2.0000P] where P=(Fo^2^+2Fc^2^)/3'
_refine_ls_weighting_scheme calc
_refine_ls_wR_factor_gt 0.1073
_refine_ls_wR_factor_ref 0.1104
_reflns_number_gt 1883
_reflns_number_total 2073
_reflns_threshold_expression >2sigma(I)
_cod_data_source_file cg400988m_si_002.cif
_cod_data_source_block pc1005m
_cod_depositor_comments
;
The following automatic conversions were performed:

'_symmetry_cell_setting' value 'Monoclinic' changed to 'monoclinic'
according to /home/saulius/struct/CIF-dictionaries/cif_core.dic
dictionary named 'cif_core.dic' version 2.4.2 from 2011-04-26.

Automatic conversion script
Id: cif_fix_values 1891 2012-01-12 08:04:46Z andrius 
;
_cod_original_sg_symbol_H-M P2(1)/n
_cod_database_code 4508294

loop_
_symmetry_equiv_pos_as_xyz
'x, y, z'
'-x+1/2, y+1/2, -z+1/2'
'-x, -y, -z'
'x-1/2, -y-1/2, z-1/2'

loop_
_atom_site_label
_atom_site_type_symbol
_atom_site_fract_x
_atom_site_fract_y
_atom_site_fract_z
_atom_site_U_iso_or_equiv
_atom_site_adp_type
_atom_site_occupancy
_atom_site_symmetry_multiplicity
_atom_site_calc_flag
_atom_site_refinement_flags
_atom_site_disorder_assembly
_atom_site_disorder_group
I1 I 0.4520(3) 0.5951(10) 0.1720(2) 0.0369(4) Uani 0.50 1 d P A 1
Br1 Br 0.4665(4) 0.5726(16) 0.1925(4) 0.0369(4) Uani 0.50 1 d P A 2
C11 C 0.4826(4) 0.8200(13) 0.0740(5) 0.0549(14) Uani 1 1 d . . .
C12 C 0.5777(4) 0.9306(14) 0.0835(5) 0.0590(16) Uani 1 1 d . A .
F12 F 0.6559(3) 0.8643(10) 0.1661(3) 0.0784(12) Uani 1 1 d . . .
C13 C 0.5939(4) 1.1037(14) 0.0113(5) 0.0579(16) Uani 1 1 d . . .
F13 F 0.6883(2) 1.2011(11) 0.0257(3) 0.0777(11) Uani 1 1 d . A .
N21 N 0.4599(3) 0.3876(9) 0.4063(3) 0.0365(7) Uani 1 1 d . . .
O21 O 0.4181(4) 0.2753(15) 0.3240(4) 0.0365(7) Uani 0.50 1 d P . .
C22 C 0.5554(3) 0.3127(10) 0.4631(3) 0.0352(9) Uani 1 1 d . . .
C23 C 0.5947(3) 0.4246(10) 0.5578(4) 0.0394(10) Uani 1 1 d . . .
C32 C 0.6114(4) 0.1119(12) 0.4169(4) 0.0481(12) Uani 1 1 d . . .
H32A H 0.5654 -0.0376 0.3746 0.072 Uiso 1 1 calc R . .
H32B H 0.6646 0.0055 0.4684 0.072 Uiso 1 1 calc R . .
H32C H 0.6414 0.2350 0.3770 0.072 Uiso 1 1 calc R . .
C33 C 0.6981(4) 0.3495(13) 0.6256(4) 0.0495(12) Uani 1 1 d . . .
H33A H 0.7360 0.5383 0.6476 0.074 Uiso 1 1 calc R . .
H33B H 0.7325 0.2230 0.5907 0.074 Uiso 1 1 calc R . .
H33C H 0.6934 0.2381 0.6830 0.074 Uiso 1 1 calc R . .

loop_
_atom_site_aniso_label
_atom_site_aniso_U_11
_atom_site_aniso_U_22
_atom_site_aniso_U_33
_atom_site_aniso_U_23
_atom_site_aniso_U_13
_atom_site_aniso_U_12
I1 0.0347(10) 0.0376(7) 0.0402(13) -0.0079(8) 0.0147(8) -0.0027(6)
Br1 0.0347(10) 0.0376(7) 0.0402(13) -0.0079(8) 0.0147(8) -0.0027(6)
C11 0.041(3) 0.051(3) 0.079(4) -0.033(3) 0.028(3) -0.008(2)
C12 0.033(2) 0.066(4) 0.078(4) -0.034(3) 0.018(3) -0.007(2)
F12 0.0426(17) 0.103(3) 0.090(3) -0.021(2) 0.0225(18) -0.0139(19)
C13 0.035(2) 0.065(4) 0.077(4) -0.035(3) 0.022(3) -0.014(2)
F13 0.0396(16) 0.101(3) 0.093(3) -0.026(2) 0.0241(17) -0.0272(19)
N21 0.0336(15) 0.0360(17) 0.0370(16) -0.0007(13) 0.0076(12) -0.0029(13)
O21 0.0336(15) 0.0360(17) 0.0370(16) -0.0007(13) 0.0076(12) -0.0029(13)
C22 0.031(2) 0.027(2) 0.049(3) 0.0047(18) 0.0144(18) -0.0017(16)
C23 0.032(2) 0.034(2) 0.046(2) 0.0077(19) 0.0030(18) -0.0041(18)
C32 0.047(3) 0.041(3) 0.059(3) 0.005(2) 0.021(2) 0.004(2)
C33 0.034(2) 0.054(3) 0.052(3) 0.008(2) 0.003(2) 0.007(2)

loop_
_atom_type_symbol
_atom_type_description
_atom_type_scat_dispersion_real
_atom_type_scat_dispersion_imag
_atom_type_scat_source
C C 0.0033 0.0016 'International Tables Vol C Tables 4.2.6.8 and 6.1.1.4'
H H 0.0000 0.0000 'International Tables Vol C Tables 4.2.6.8 and 6.1.1.4'
N N 0.0061 0.0033 'International Tables Vol C Tables 4.2.6.8 and 6.1.1.4'
O O 0.0106 0.0060 'International Tables Vol C Tables 4.2.6.8 and 6.1.1.4'
F F 0.0171 0.0103 'International Tables Vol C Tables 4.2.6.8 and 6.1.1.4'
Br Br -0.2901 2.4595 'International Tables Vol C Tables 4.2.6.8 and 6.1.1.4'
I I -0.4742 1.8119 'International Tables Vol C Tables 4.2.6.8 and 6.1.1.4'

loop_
_geom_angle_atom_site_label_1
_geom_angle_atom_site_label_2
_geom_angle_atom_site_label_3
_geom_angle
_geom_angle_site_symmetry_1
_geom_angle_site_symmetry_3
C13 C11 C12 116.6(6) 3_675 .
C13 C11 I1 119.0(4) 3_675 .
C12 C11 I1 124.3(5) . .
C13 C11 Br1 125.7(4) 3_675 .
C12 C11 Br1 117.6(5) . .
F12 C12 C13 119.4(5) . .
F12 C12 C11 119.3(6) . .
C13 C12 C11 121.3(6) . .
F13 C13 C12 117.8(6) . .
F13 C13 C11 120.1(6) . 3_675
C12 C13 C11 122.1(5) . 3_675
O21 N21 C23 117.4(5) . 3_666
O21 N21 C22 122.6(5) . .
C23 N21 C22 119.8(4) 3_666 .
O21 N21 N21 175.1(4) . 3_666
C23 N21 N21 60.2(3) 3_666 3_666
C22 N21 N21 59.6(2) . 3_666
N21 C22 C23 119.9(4) . .
N21 C22 C32 116.3(4) . .
C23 C22 C32 123.7(4) . .
N21 C23 C22 120.3(4) 3_666 .
N21 C23 C33 116.4(4) 3_666 .
C22 C23 C33 123.3(5) . .
C22 C32 H32A 109.5 . .
C22 C32 H32B 109.5 . .
H32A C32 H32B 109.5 . .
C22 C32 H32C 109.5 . .
H32A C32 H32C 109.5 . .
H32B C32 H32C 109.5 . .
C23 C33 H33A 109.5 . .
C23 C33 H33B 109.5 . .
H33A C33 H33B 109.5 . .
C23 C33 H33C 109.5 . .
H33A C33 H33C 109.5 . .
H33B C33 H33C 109.5 . .

loop_
_geom_bond_atom_site_label_1
_geom_bond_atom_site_label_2
_geom_bond_distance
_geom_bond_site_symmetry_2
I1 C11 1.886(8) .
Br1 C11 2.096(9) .
C11 C13 1.378(9) 3_675
C11 C12 1.391(7) .
C12 F12 1.357(7) .
C12 C13 1.366(9) .
C13 F13 1.348(6) .
C13 C11 1.378(9) 3_675
N21 O21 1.236(7) .
N21 C23 1.343(6) 3_666
N21 C22 1.363(6) .
N21 N21 2.735(8) 3_666
C22 C23 1.378(7) .
C22 C32 1.482(7) .
C23 N21 1.343(6) 3_666
C23 C33 1.498(6) .
C32 H32A 0.9800 .
C32 H32B 0.9800 .
C32 H32C 0.9800 .
C33 H33A 0.9800 .
C33 H33B 0.9800 .
C33 H33C 0.9800 .

loop_
_geom_torsion_atom_site_label_1
_geom_torsion_atom_site_label_2
_geom_torsion_atom_site_label_3
_geom_torsion_atom_site_label_4
_geom_torsion
_geom_torsion_site_symmetry_1
_geom_torsion_site_symmetry_4
C13 C11 C12 F12 179.7(5) 3_675 .
I1 C11 C12 F12 3.1(7) . .
Br1 C11 C12 F12 2.7(7) . .
C13 C11 C12 C13 -0.5(9) 3_675 .
I1 C11 C12 C13 -177.1(4) . .
Br1 C11 C12 C13 -177.5(5) . .
F12 C12 C13 F13 0.2(8) . .
C11 C12 C13 F13 -179.7(5) . .
F12 C12 C13 C11 -179.6(5) . 3_675
C11 C12 C13 C11 0.5(9) . 3_675
O21 N21 C22 C23 -174.2(5) . .
C23 N21 C22 C23 1.4(7) 3_666 .
N21 N21 C22 C23 0.7(3) 3_666 .
O21 N21 C22 C32 6.2(7) . .
C23 N21 C22 C32 -178.2(4) 3_666 .
N21 N21 C22 C32 -178.9(4) 3_666 .
N21 C22 C23 N21 -1.4(7) . 3_666
C32 C22 C23 N21 178.2(4) . 3_666
N21 C22 C23 C33 178.9(4) . .
C32 C22 C23 C33 -1.5(7) . .
